data_7110581
loop_
_publ_author_name
'Rudler, Henri'
'Parlier, Andr\'ee'
'Martin-Vaca, Blanca'
'Garrier, Eva'
'Vaissermann, Jacqueline'

_publ_contact_author
;
    Dr. Henri Rudler  
;
_publ_section_title
;
 Reaction of N-methyldihydropyridines with alkoxycarbene complexes of
 chromium and tungsten: sequential use of three carbonyl ligands of
 Cr(CO)6 for the formation of polyoxygenated compounds
;
_journal_issue 15
_journal_name_full 'Chemical Communications'
_journal_page_first 1439
_journal_paper_doi 10.1039/a903474i
_journal_year 1999
_chemical_compound_source
;
?
;
_chemical_formula_moiety ' C22 H24 O2 '
_chemical_formula_sum 'C22 H24 O2'
_chemical_formula_weight 320.43
_chemical_name_systematic
;
 ?
;
_space_group_IT_number 14
_symmetry_cell_setting monoclinic
_symmetry_space_group_name_Hall '-P 2yn'
_symmetry_space_group_name_H-M 'P 1 21/n 1'
_atom_sites_solution_hydrogens difmap
_atom_sites_solution_primary direct
_audit_creation_date 98-07-03
_audit_creation_method CRYSTALS
_cell_angle_alpha 90
_cell_angle_beta 99.328
_cell_angle_gamma 90
_cell_formula_units_Z 4
_cell_length_a 9.028(4)
_cell_length_b 8.436(8)
_cell_length_c 24.179(8)
_cell_measurement_reflns_used 25
_cell_measurement_temperature 295
_cell_measurement_theta_max 11.3
_cell_measurement_theta_min 10.7
_cell_volume 1817(2)
_computing_cell_refinement 'CAD-4 software (Enraf-Nonius, 1989)'
_computing_data_collection 'CAD-4 software (Enraf-Nonius, 1989)'
_computing_data_reduction
;
RC93 (Watkin, D.J., Prout, C.K., Lilley, P.M.deQ. 1994)
;
_computing_molecular_graphics
;
 CAMERON (Watkin, Prout & Pearce,  1996)
;
_computing_publication_material
;
CRYSTALS Issue 10 (Watkin, Prout, Carruthers & Betteridge, 1996)
;
_computing_structure_refinement
;
CRYSTALS Issue 10 (Watkin, Prout, Carruthers & Betteridge, 1996)
;
_diffrn_ambient_temperature 295
_diffrn_measurement_device '  Enraf-nonius CAD4 '
_diffrn_measurement_method 2\q/\w
_diffrn_radiation_monochromator ' graphite '
_diffrn_radiation_type 'Mo K\a'
_diffrn_radiation_wavelength 0.71069
_diffrn_reflns_av_R_equivalents 0.05
_diffrn_reflns_limit_h_max 10
_diffrn_reflns_limit_h_min 0
_diffrn_reflns_limit_k_max 10
_diffrn_reflns_limit_k_min 0
_diffrn_reflns_limit_l_max 28
_diffrn_reflns_limit_l_min -28
_diffrn_reflns_number 3663
_diffrn_reflns_theta_max 25
_diffrn_reflns_theta_min 1
_diffrn_standards_decay_% ' none'
_diffrn_standards_number 2
_exptl_absorpt_coefficient_mu 0.07
_exptl_absorpt_correction_type none
_exptl_crystal_colour ' none '
_exptl_crystal_density_diffrn 1.17
_exptl_crystal_description ' prism '
_exptl_crystal_F_000 688.16
_exptl_crystal_size_max 0.53
_exptl_crystal_size_mid 0.40
_exptl_crystal_size_min 0.22
_refine_diff_density_max 0.18
_refine_diff_density_min -0.19
_refine_ls_extinction_coef ' none '
_refine_ls_goodness_of_fit_obs 1.1501
_refine_ls_hydrogen_treatment
;
 one overall isotropic thermal parameter refined
;
_refine_ls_matrix_type full
_refine_ls_number_parameters 219
_refine_ls_number_reflns 1319
_refine_ls_R_factor_obs 0.0544
_refine_ls_shift/esd_max 0.103004
_refine_ls_structure_factor_coef F
_refine_ls_weighting_scheme
;
 Chebychev polynomial (Carruthers & Watkin, 1979)
;
_refine_ls_wR_factor_obs 0.0645
_reflns_limit_h_max 10
_reflns_limit_h_min -10
_reflns_limit_k_max 10
_reflns_limit_k_min 0
_reflns_limit_l_max 28
_reflns_limit_l_min 0
_reflns_number_observed 1319
_reflns_number_total 3193
_reflns_observed_criterion >3.00\s(I)
_cod_data_source_file 903474isup1.cif
_cod_data_source_block CRYSTALS_cif
_cod_depositor_comments
;
The following automatic conversions were performed:

'_cell_measurement_temperature' value '295K' was changed to '295' -
the value should be numeric and without a unit
designator.

'_diffrn_ambient_temperature' value '295K' was changed
to '295' - the value should be numeric and without a unit
designator.

'_symmetry_cell_setting' value 'Monoclinic ' changed to
'monoclinic' according to
/home/saulius/struct/CIF-dictionaries/cif_core.dic dictionary named
'cif_core.dic' version 2.4.2 from
2011-04-26.

'_exptl_absorpt_correction_type' value ' none ' changed
to 'none' according to
/home/saulius/struct/CIF-dictionaries/cif_core.dic dictionary named
'cif_core.dic' version 2.4.2 from
2011-04-26.

'_refine_ls_matrix_type' value ' full ' changed to
'full' according to
/home/saulius/struct/CIF-dictionaries/cif_core.dic dictionary named
'cif_core.dic' version 2.4.2 from 2011-04-26.

Automatic conversion script
Id: cif_fix_values 1891 2012-01-12 08:04:46Z andrius 

The following automatic conversions were performed:

'_atom_sites_solution_primary' value ' Direct_Methods ' was changed
to 'direct'.

'_atom_sites_solution_hydrogens' value ' Difference-Fourier map ' was
changed to 'difmap'.

Automatic conversion script
Id: cif_fix_values 6452 2018-10-05 10:23:21Z andrius 
;
_cod_original_sg_symbol_H-M 'P 1 21/n 1 '
_cod_original_formula_sum ' C22 H24 O2 '
_cod_database_code 7110581

loop_
_symmetry_equiv_pos_as_xyz
x,y,z
-x,-y,-z
-x+1/2,y+1/2,-z+1/2
x+1/2,-y+1/2,z+1/2

loop_
_atom_site_aniso_label
_atom_site_aniso_U_11
_atom_site_aniso_U_22
_atom_site_aniso_U_33
_atom_site_aniso_U_23
_atom_site_aniso_U_13
_atom_site_aniso_U_12
O1 0.075(2) 0.076(2) 0.071(2) 0.003(1) 0.017(1) -0.011(2)
O2 0.064(2) 0.072(2) 0.059(2) 0.011(1) 0.005(1) 0.003(1)
C1 0.055(2) 0.057(2) 0.059(2) 0.006(2) 0.013(2) 0.010(2)
C2 0.050(2) 0.065(2) 0.061(2) 0.001(2) 0.007(2) 0.002(2)
C3 0.051(2) 0.057(2) 0.065(2) 0.001(2) 0.011(2) 0.004(2)
C4 0.066(3) 0.067(2) 0.058(2) 0.009(2) 0.015(2) 0.003(2)
C5 0.065(2) 0.061(2) 0.054(2) 0.006(2) 0.005(2) 0.005(2)
C6 0.054(2) 0.058(2) 0.060(2) 0.001(2) 0.006(2) 0.005(2)
C7 0.107(4) 0.109(4) 0.091(4) 0.022(3) -0.001(3) 0.012(3)
C8 0.117(5) 0.145(5) 0.104(4) 0.041(4) -0.009(3) 0.027(4)
C9 0.068(3) 0.074(3) 0.082(3) -0.006(2) 0.029(2) -0.010(2)
C10 0.061(2) 0.064(2) 0.062(2) 0.003(2) 0.012(2) 0.005(2)
C11 0.055(2) 0.056(2) 0.061(2) -0.005(2) 0.008(2) 0.005(2)
C12 0.068(3) 0.062(2) 0.061(3) -0.001(2) 0.004(2) 0.007(2)
C13 0.092(3) 0.076(3) 0.066(3) 0.001(2) 0.003(2) 0.006(2)
C14 0.098(4) 0.077(3) 0.076(3) -0.016(3) 0.009(2) 0.000(3)
C15 0.120(4) 0.061(3) 0.083(3) -0.013(3) 0.014(3) 0.006(2)
C16 0.095(3) 0.063(3) 0.075(3) -0.001(2) 0.014(2) 0.008(2)
C21 0.065(2) 0.055(2) 0.069(3) -0.009(2) 0.016(2) -0.012(2)
C22 0.085(3) 0.077(3) 0.099(4) -0.016(3) 0.019(3) 0.010(3)
C23 0.093(4) 0.113(4) 0.132(5) -0.046(4) 0.041(4) -0.004(3)
C24 0.096(4) 0.148(6) 0.107(5) -0.052(4) 0.044(4) -0.055(4)
C25 0.114(5) 0.139(5) 0.074(4) -0.000(3) -0.006(3) -0.052(4)
C26 0.075(3) 0.092(3) 0.095(4) -0.010(3) -0.003(3) -0.006(3)

loop_
_atom_site_label
_atom_site_fract_x
_atom_site_fract_y
_atom_site_fract_z
_atom_site_U_iso_or_equiv
_atom_site_occupancy
_atom_site_thermal_displace_type
O1 0.3815(3) 0.0994(3) 0.8999(1) 0.0723 1.0000 Uani
O2 0.0456(3) -0.0170(3) 0.8892(1) 0.0644 1.0000 Uani
C1 0.3012(4) 0.0312(4) 0.9279(2) 0.0562 1.0000 Uani
C2 0.1892(4) -0.0913(5) 0.9008(1) 0.0583 1.0000 Uani
C3 0.1756(4) -0.2316(4) 0.9385(2) 0.0574 1.0000 Uani
C4 0.1374(4) -0.1734(5) 0.9935(2) 0.0625 1.0000 Uani
C5 0.2528(4) -0.0573(4) 1.0245(1) 0.0599 1.0000 Uani
C6 0.3025(4) 0.0686(4) 0.9876(2) 0.0576 1.0000 Uani
C7 0.0344(6) 0.0845(7) 0.8411(2) 0.1008 1.0000 Uani
C8 -0.1172(7) 0.1552(8) 0.8306(2) 0.1146 1.0000 Uani
C9 0.0621(5) -0.3544(5) 0.9099(2) 0.0707 1.0000 Uani
C10 0.3495(4) 0.2149(5) 1.0040(2) 0.0621 1.0000 Uani
C11 0.3655(4) 0.2905(4) 1.0587(2) 0.0573 1.0000 Uani
C12 0.3890(4) 0.2152(5) 1.1106(2) 0.0638 1.0000 Uani
C13 0.4003(5) 0.2983(5) 1.1593(2) 0.0777 1.0000 Uani
C14 0.3913(5) 0.4603(6) 1.1585(2) 0.0825 1.0000 Uani
C15 0.3737(6) 0.5387(5) 1.1092(2) 0.0838 1.0000 Uani
C16 0.3628(5) 0.4590(5) 1.0593(2) 0.0761 1.0000 Uani
C21 0.0855(4) -0.4073(5) 0.8536(2) 0.0611 1.0000 Uani
C22 0.1997(5) -0.5087(5) 0.8468(2) 0.0841 1.0000 Uani
C23 0.2241(7) -0.5556(7) 0.7940(3) 0.1016 1.0000 Uani
C24 0.1357(8) -0.4987(9) 0.7477(3) 0.0976 1.0000 Uani
C25 0.0226(8) -0.4008(8) 0.7532(2) 0.0998 1.0000 Uani
C26 -0.0030(5) -0.3533(6) 0.8056(2) 0.0873 1.0000 Uani
H21 0.2300 -0.1254 0.8653 0.103(3) 1.0000 Uiso
H31 0.2786 -0.2800 0.9490 0.103(3) 1.0000 Uiso
H41 0.1304 -0.2568 1.0175 0.103(3) 1.0000 Uiso
H42 0.0400 -0.1221 0.9859 0.103(3) 1.0000 Uiso
H51 0.3439 -0.1157 1.0411 0.103(3) 1.0000 Uiso
H52 0.2143 -0.0025 1.0585 0.103(3) 1.0000 Uiso
H71 0.0564 0.1593 0.8626 0.103(3) 1.0000 Uiso
H72 0.0321 0.0307 0.8119 0.103(3) 1.0000 Uiso
H81 -0.0918 0.2046 0.8638 0.103(3) 1.0000 Uiso
H82 -0.1632 0.0743 0.8176 0.103(3) 1.0000 Uiso
H83 -0.1286 0.2332 0.7978 0.103(3) 1.0000 Uiso
H91 -0.0371 -0.3118 0.9114 0.103(3) 1.0000 Uiso
H92 0.0343 -0.4179 0.9323 0.103(3) 1.0000 Uiso
H101 0.3879 0.2800 0.9751 0.103(3) 1.0000 Uiso
H121 0.3732 0.0989 1.1086 0.103(3) 1.0000 Uiso
H131 0.4164 0.2332 1.1915 0.103(3) 1.0000 Uiso
H141 0.4079 0.5089 1.2035 0.103(3) 1.0000 Uiso
H151 0.3868 0.6711 1.1116 0.103(3) 1.0000 Uiso
H161 0.3654 0.5182 1.0218 0.103(3) 1.0000 Uiso
H221 0.2664 -0.5371 0.8791 0.103(3) 1.0000 Uiso
H231 0.3146 -0.6393 0.7925 0.103(3) 1.0000 Uiso
H241 0.1729 -0.5707 0.7094 0.103(3) 1.0000 Uiso
H251 -0.0504 -0.3496 0.7319 0.103(3) 1.0000 Uiso
H261 -0.0900 -0.2914 0.8084 0.103(3) 1.0000 Uiso

loop_
_atom_type_symbol
_atom_type_scat_dispersion_real
_atom_type_scat_dispersion_imag
_atom_type_scat_Cromer_Mann_a1
_atom_type_scat_Cromer_Mann_b1
_atom_type_scat_Cromer_Mann_a2
_atom_type_scat_Cromer_Mann_b2
_atom_type_scat_Cromer_Mann_a3
_atom_type_scat_Cromer_Mann_b3
_atom_type_scat_Cromer_Mann_a4
_atom_type_scat_Cromer_Mann_b4
_atom_type_scat_Cromer_Mann_c
_atom_type_scat_source
'C   ' 0.0020 0.0020 2.3100 20.8439 1.0200 10.2075 1.5886 0.5687 0.8650 51.6512 0.2156 International_Tables_Vol_IV_Table_2.2B
'H   ' 0.0000 0.0000 0.4930 10.5109 0.3229 26.1257 0.1402 3.1424 0.0408 57.7997 0.0030 International_Tables_Vol_IV_Table_2.2B
'O   ' 0.0080 0.0060 3.0485 13.2771 2.2868 5.7011 1.5463 0.3239 0.8670 32.9089 0.2508 International_Tables_Vol_IV_Table_2.2B
'N   ' 0.0040 0.0030 12.2126 0.0057 3.1322 9.8933 2.0125 28.9975 1.1663 0.5826 -11.5290 International_Tables_Vol_IV_Table_2.2B

loop_
_geom_angle_atom_site_label_1
_geom_angle_atom_site_label_2
_geom_angle_atom_site_label_3
_geom_angle
_geom_angle_publ_flag
C2 O2 C7 111.4(3) no
O1 C1 C2 119.9(3) no
O1 C1 C6 122.2(3) no
C2 C1 C6 117.8(3) no
O2 C2 C1 107.8(3) no
O2 C2 C3 107.7(3) no
C1 C2 C3 112.8(3) no
O2 C2 H21 113.3(3) no
C1 C2 H21 104.3(3) no
C3 C2 H21 111.1(3) no
C2 C3 C4 109.2(3) no
C2 C3 C9 111.7(3) no
C4 C3 C9 112.6(3) no
C2 C3 H31 107.9(3) no
C4 C3 H31 104.0(3) no
C9 C3 H31 111.1(3) no
C3 C4 C5 113.9(3) no
C3 C4 H41 110.8(3) no
C5 C4 H41 106.9(3) no
C3 C4 H42 107.9(3) no
C5 C4 H42 109.4(3) no
H41 C4 H42 107.8(4) no
C4 C5 C6 114.0(3) no
C4 C5 H51 109.6(3) no
C6 C5 H51 106.6(3) no
C4 C5 H52 112.3(3) no
C6 C5 H52 108.8(3) no
H51 C5 H52 105.1(3) no
C1 C6 C5 118.3(3) no
C1 C6 C10 115.9(3) no
C5 C6 C10 125.8(3) no
O2 C7 C8 108.8(4) no
O2 C7 H71 88.2(4) no
C8 C7 H71 85.5(5) no
O2 C7 H72 110.4(5) no
C8 C7 H72 100.2(5) no
H71 C7 H72 157.1(8) no
C7 C8 H81 86.5(5) no
C7 C8 H82 97.3(6) no
H81 C8 H82 139.0(7) no
C7 C8 H83 111.5(6) no
H81 C8 H83 111.8(7) no
H82 C8 H83 104.6(6) no
C3 C9 C21 115.6(3) no
C3 C9 H91 106.6(3) no
C21 C9 H91 114.5(4) no
C3 C9 H92 113.2(4) no
C21 C9 H92 120.6(4) no
H91 C9 H92 80.6(3) no
C6 C10 C11 130.6(4) no
C6 C10 H101 115.5(4) no
C11 C10 H101 113.7(4) no
C10 C11 C12 126.7(3) no
C10 C11 C16 116.7(4) no
C12 C11 C16 116.6(4) no
C11 C12 C13 121.6(4) no
C11 C12 H121 114.2(4) no
C13 C12 H121 122.8(4) no
C12 C13 C14 120.5(4) no
C12 C13 H131 113.2(4) no
C14 C13 H131 126.3(5) no
C13 C14 C15 119.9(4) no
C13 C14 H141 110.2(4) no
C15 C14 H141 129.8(4) no
C14 C15 C16 121.2(4) no
C14 C15 H151 116.4(4) no
C16 C15 H151 121.7(5) no
C11 C16 C15 120.1(4) no
C11 C16 H161 117.9(4) no
C15 C16 H161 121.6(4) no
C9 C21 C22 121.4(4) no
C9 C21 C26 121.7(4) no
C22 C21 C26 116.8(4) no
C21 C22 C23 121.6(5) no
C21 C22 H221 117.0(5) no
C23 C22 H221 121.2(5) no
C22 C23 C24 119.9(5) no
C22 C23 H231 116.6(7) no
C24 C23 H231 123.4(6) no
C23 C24 C25 119.7(5) no
C23 C24 H241 104.9(7) no
C25 C24 H241 134.6(8) no
C24 C25 C26 120.8(6) no
C24 C25 H251 139.1(8) no
C26 C25 H251 100.0(8) no
C21 C26 C25 121.1(5) no
C21 C26 H261 119.7(5) no
C25 C26 H261 118.9(6) no

loop_
_geom_bond_atom_site_label_1
_geom_bond_atom_site_label_2
_geom_bond_distance
_geom_bond_publ_flag
O1 C1 1.214(4) yes
O2 C2 1.426(4) yes
O2 C7 1.433(6) yes
C1 C2 1.518(5) yes
C1 C6 1.478(5) yes
C2 C3 1.511(5) yes
C2 H21 1.030(4) no
C3 C4 1.510(5) yes
C3 C9 1.539(6) yes
C3 H31 1.009(3) no
C4 C5 1.534(6) yes
C4 H41 0.921(4) no
C4 H42 0.971(4) no
C5 C6 1.502(5) yes
C5 H51 0.987(4) no
C5 H52 1.050(4) no
C6 C10 1.343(5) yes
C7 C8 1.476(8) yes
C7 H71 0.821(6) no
C7 H72 0.838(6) no
C8 H81 0.900(6) no
C8 H82 0.833(7) no
C8 H83 1.024(5) no
C9 C21 1.480(5) yes
C9 H91 0.972(4) no
C9 H92 0.828(4) no
C10 C11 1.454(5) yes
C10 H101 0.994(4) no
C11 C12 1.391(5) yes
C11 C16 1.422(6) yes
C12 C13 1.360(6) yes
C12 H121 0.991(4) no
C13 C14 1.369(6) yes
C13 H131 0.945(4) no
C14 C15 1.350(6) yes
C14 H141 1.150(4) no
C15 C16 1.370(6) yes
C15 H151 1.124(4) no
C16 H161 1.040(4) no
C21 C22 1.370(6) yes
C21 C26 1.375(6) yes
C22 C23 1.388(7) yes
C22 H221 0.938(5) no
C23 C24 1.352(9) yes
C23 H231 1.085(6) no
C24 C25 1.337(9) yes
C24 H241 1.200(6) no
C25 C26 1.385(7) yes
C25 H251 0.880(7) no
C26 H261 0.954(5) no
